data_4126368
loop_
_publ_author_name
'Bartlett, Samuel L.'
'Sohtome, Yoshihiro'
'Hashizume, Daisuke'
'White, Peter S.'
'Sawamura, Miki'
'Johnson, Jeffrey S.'
'Sodeoka, Mikiko'

_publ_section_title
;
 Catalytic Enantioselective [3 + 2] Cycloaddition of \a-Keto Ester
 Enolates and Nitrile Oxides.
;
_journal_issue 25
_journal_name_full 'Journal of the American Chemical Society'
_journal_page_first 8661
_journal_page_last 8666
_journal_paper_doi 10.1021/jacs.7b03782
_journal_volume 139
_journal_year 2017
_chemical_absolute_configuration ad
_chemical_formula_moiety 'C16 H21 N O4'
_chemical_formula_sum 'C16 H21 N O4'
_chemical_formula_weight 291.34
_space_group_crystal_system orthorhombic
_space_group_IT_number 19
_space_group_name_Hall 'P 2ac 2ab'
_space_group_name_H-M_alt 'P 21 21 21'
_symmetry_space_group_name_Hall 'P 2ac 2ab'
_symmetry_space_group_name_H-M 'P 21 21 21'
_atom_sites_solution_hydrogens mixed
_audit_creation_date 2015-11-23
_audit_creation_method
;
Olex2 1.2
(compiled 2015.09.30 svn.r3233 for OlexSys, GUI svn.r5103)
;
_cell_angle_alpha 90
_cell_angle_beta 90
_cell_angle_gamma 90
_cell_formula_units_Z 4
_cell_length_a 6.0729(3)
_cell_length_b 8.3117(5)
_cell_length_c 30.5846(17)
_cell_measurement_reflns_used 9868
_cell_measurement_temperature 100
_cell_measurement_theta_max 74.36
_cell_measurement_theta_min 2.89
_cell_volume 1543.79(15)
_computing_molecular_graphics 'Olex2 (Dolomanov et al., 2009)'
_computing_publication_material 'Olex2 (Dolomanov et al., 2009)'
_computing_structure_refinement 'XL (Sheldrick, 2008)'
_computing_structure_solution 'olex2.solve (Bourhis et al., 2015)'
_diffrn_ambient_temperature 100
_diffrn_measured_fraction_theta_full 1.000
_diffrn_measured_fraction_theta_max 0.995
_diffrn_measurement_device_type 'Bruker APEX-II CCD'
_diffrn_measurement_method '\f and \w scans'
_diffrn_radiation_type CuK\a
_diffrn_radiation_wavelength 1.54178
_diffrn_reflns_av_R_equivalents 0.0270
_diffrn_reflns_av_unetI/netI 0.0136
_diffrn_reflns_Laue_measured_fraction_full 1.000
_diffrn_reflns_Laue_measured_fraction_max 0.995
_diffrn_reflns_limit_h_max 7
_diffrn_reflns_limit_h_min -7
_diffrn_reflns_limit_k_max 10
_diffrn_reflns_limit_k_min -9
_diffrn_reflns_limit_l_max 38
_diffrn_reflns_limit_l_min -38
_diffrn_reflns_number 23787
_diffrn_reflns_point_group_measured_fraction_full 1.000
_diffrn_reflns_point_group_measured_fraction_max 0.990
_diffrn_reflns_theta_full 67.679
_diffrn_reflns_theta_max 74.348
_diffrn_reflns_theta_min 2.890
_diffrn_standards_number 0
_exptl_absorpt_coefficient_mu 0.736
_exptl_absorpt_correction_T_max 0.9875
_exptl_absorpt_correction_T_min 0.8212
_exptl_absorpt_correction_type numerical
_exptl_absorpt_process_details
;
SADABS-2014/5 (Bruker,2014/5) was used for absorption correction.
wR2(int) was 0.0658 before and 0.0430 after correction.
The Ratio of minimum to maximum transmission is 0.8316.
The \l/2 correction factor is 0.00150.
;
_exptl_crystal_colour 'clear colourless'
_exptl_crystal_colour_lustre clear
_exptl_crystal_colour_primary colourless
_exptl_crystal_density_diffrn 1.253
_exptl_crystal_description plate
_exptl_crystal_F_000 624
_exptl_crystal_size_max 0.341
_exptl_crystal_size_mid 0.206
_exptl_crystal_size_min 0.038
_refine_diff_density_max 0.235
_refine_diff_density_min -0.194
_refine_diff_density_rms 0.040
_refine_ls_abs_structure_details
;
 Flack x determined using 1238 quotients [(I+)-(I-)]/[(I+)+(I-)]
 (Parsons, Flack and Wagner, Acta Cryst. B69 (2013) 249-259).
;
_refine_ls_abs_structure_Flack -0.02(4)
_refine_ls_extinction_method none
_refine_ls_goodness_of_fit_ref 1.085
_refine_ls_hydrogen_treatment mixed
_refine_ls_matrix_type full
_refine_ls_number_parameters 201
_refine_ls_number_reflns 3121
_refine_ls_number_restraints 0
_refine_ls_restrained_S_all 1.085
_refine_ls_R_factor_all 0.0323
_refine_ls_R_factor_gt 0.0320
_refine_ls_shift/su_max 0.001
_refine_ls_shift/su_mean 0.000
_refine_ls_structure_factor_coef Fsqd
_refine_ls_weighting_details 'w=1/[\s^2^(Fo^2^)+(0.0495P)^2^+0.3348P] where P=(Fo^2^+2Fc^2^)/3'
_refine_ls_weighting_scheme calc
_refine_ls_wR_factor_gt 0.0833
_refine_ls_wR_factor_ref 0.0835
_reflns_Friedel_coverage 0.682
_reflns_Friedel_fraction_full 1.000
_reflns_Friedel_fraction_max 0.982
_reflns_number_gt 3083
_reflns_number_total 3121
_reflns_threshold_expression 'I > 2\s(I)'
_cod_data_source_file ja7b03782_si_003.cif
_cod_data_source_block x1511009
_cod_database_code 4126368
_shelx_space_group_comment
;
The symmetry employed for this shelxl refinement is uniquely defined
by the following loop, which should always be used as a source of
symmetry information in preference to the above space-group names.
They are only intended as comments.
;
_shelx_estimated_absorpt_t_max 0.973
_shelx_estimated_absorpt_t_min 0.787
_olex2_refinement_description
;
1. Fixed Uiso
 At 1.2 times of:
  All C(H) groups, All C(H,H) groups
 At 1.5 times of:
  All C(H,H,H) groups
2.a Ternary CH refined with riding coordinates:
 C1(H1), C4(H4), C5(H5)
2.b Secondary CH2 refined with riding coordinates:
 C14(H14A,H14B)
2.c Aromatic/amide H refined with riding coordinates:
 C7(H7), C8(H8), C9(H9), C10(H10), C11(H11)
2.d Idealised Me refined as rotating group:
 C19(H19A,H19B,H19C), C20(H20A,H20B,H20C), C21(H21A,H21B,H21C)
;
_shelx_shelxl_version_number 2014/7
_olex2_submission_special_instructions 'No special instructions were received'

loop_
_space_group_symop_operation_xyz
'x, y, z'
'-x+1/2, -y, z+1/2'
'x+1/2, -y+1/2, -z'
'-x, y+1/2, -z+1/2'

loop_
_atom_site_label
_atom_site_type_symbol
_atom_site_fract_x
_atom_site_fract_y
_atom_site_fract_z
_atom_site_U_iso_or_equiv
_atom_site_adp_type
_atom_site_occupancy
_atom_site_site_symmetry_order
_atom_site_calc_flag
_atom_site_refinement_flags_posn
C1 C 1.0915(3) 0.69159(19) 0.69780(5) 0.0171(3) Uani 1 1 d .
H1 H 0.9616 0.6895 0.7179 0.021 Uiso 1 1 calc R
N2 N 1.2945(2) 0.70823(17) 0.72384(4) 0.0177(3) Uani 1 1 d .
H2 H 1.334(4) 0.795(3) 0.7333(7) 0.023(5) Uiso 1 1 d .
C3 C 1.3993(3) 0.57014(19) 0.73162(5) 0.0167(3) Uani 1 1 d .
C4 C 1.2654(3) 0.4349(2) 0.71074(5) 0.0175(3) Uani 1 1 d .
H4 H 1.1678 0.3861 0.7335 0.021 Uiso 1 1 calc R
C5 C 1.1223(3) 0.52240(18) 0.67717(5) 0.0155(3) Uani 1 1 d .
H5 H 1.2067 0.5334 0.6492 0.019 Uiso 1 1 calc R
C6 C 1.0642(3) 0.8276(2) 0.66539(5) 0.0186(3) Uani 1 1 d .
C7 C 0.8644(3) 0.9092(2) 0.66236(6) 0.0221(3) Uani 1 1 d .
H7 H 0.7464 0.8818 0.6814 0.027 Uiso 1 1 calc R
C8 C 0.8376(3) 1.0306(2) 0.63156(6) 0.0273(4) Uani 1 1 d .
H8 H 0.7012 1.0861 0.6296 0.033 Uiso 1 1 calc R
C9 C 1.0080(4) 1.0710(2) 0.60373(6) 0.0297(4) Uani 1 1 d .
H9 H 0.9884 1.1530 0.5824 0.036 Uiso 1 1 calc R
C10 C 1.2082(3) 0.9912(2) 0.60700(6) 0.0269(4) Uani 1 1 d .
H10 H 1.3265 1.0201 0.5883 0.032 Uiso 1 1 calc R
C11 C 1.2362(3) 0.8689(2) 0.63760(6) 0.0223(4) Uani 1 1 d .
H11 H 1.3729 0.8138 0.6395 0.027 Uiso 1 1 calc R
O12 O 1.56998(19) 0.55096(13) 0.75320(4) 0.0194(3) Uani 1 1 d .
O13 O 1.3952(2) 0.31316(15) 0.69210(4) 0.0213(3) Uani 1 1 d .
H13 H 1.396(5) 0.229(4) 0.7093(9) 0.051(8) Uiso 1 1 d .
C14 C 0.9097(3) 0.4301(2) 0.66821(5) 0.0185(3) Uani 1 1 d .
H14A H 0.9472 0.3185 0.6598 0.022 Uiso 1 1 calc R
H14B H 0.8223 0.4251 0.6955 0.022 Uiso 1 1 calc R
C15 C 0.7701(3) 0.5040(2) 0.63267(5) 0.0183(3) Uani 1 1 d .
O16 O 0.6207(2) 0.59633(15) 0.63932(4) 0.0237(3) Uani 1 1 d .
O17 O 0.8357(2) 0.45523(15) 0.59302(4) 0.0257(3) Uani 1 1 d .
C18 C 0.7278(3) 0.5176(2) 0.55323(6) 0.0280(4) Uani 1 1 d .
C19 C 0.7692(4) 0.6973(3) 0.54931(7) 0.0384(5) Uani 1 1 d .
H19A H 0.6921 0.7537 0.5729 0.058 Uiso 1 1 calc GR
H19B H 0.7146 0.7356 0.5210 0.058 Uiso 1 1 calc GR
H19C H 0.9276 0.7184 0.5515 0.058 Uiso 1 1 calc GR
C20 C 0.4832(4) 0.4774(3) 0.55294(8) 0.0407(5) Uani 1 1 d .
H20A H 0.4629 0.3633 0.5599 0.061 Uiso 1 1 calc GR
H20B H 0.4221 0.4997 0.5239 0.061 Uiso 1 1 calc GR
H20C H 0.4071 0.5434 0.5748 0.061 Uiso 1 1 calc GR
C21 C 0.8454(5) 0.4255(4) 0.51725(7) 0.0516(7) Uani 1 1 d .
H21A H 1.0038 0.4474 0.5188 0.077 Uiso 1 1 calc GR
H21B H 0.7887 0.4597 0.4887 0.077 Uiso 1 1 calc GR
H21C H 0.8196 0.3099 0.5210 0.077 Uiso 1 1 calc GR

loop_
_atom_site_aniso_label
_atom_site_aniso_U_11
_atom_site_aniso_U_22
_atom_site_aniso_U_33
_atom_site_aniso_U_23
_atom_site_aniso_U_13
_atom_site_aniso_U_12
C1 0.0185(8) 0.0149(7) 0.0179(7) -0.0019(6) -0.0010(6) 0.0010(6)
N2 0.0212(7) 0.0139(7) 0.0180(7) -0.0025(5) -0.0043(6) -0.0008(5)
C3 0.0196(7) 0.0168(7) 0.0138(7) 0.0010(6) 0.0005(6) -0.0007(6)
C4 0.0195(7) 0.0148(8) 0.0183(7) 0.0010(6) -0.0029(6) 0.0000(6)
C5 0.0169(7) 0.0134(7) 0.0163(7) -0.0008(6) -0.0007(6) 0.0004(6)
C6 0.0238(8) 0.0126(7) 0.0196(8) -0.0028(6) -0.0047(7) 0.0002(7)
C7 0.0236(8) 0.0161(7) 0.0266(8) -0.0046(6) -0.0057(7) 0.0004(7)
C8 0.0313(9) 0.0155(7) 0.0352(10) -0.0033(7) -0.0137(8) 0.0059(8)
C9 0.0455(11) 0.0159(8) 0.0278(9) 0.0031(7) -0.0117(8) 0.0024(8)
C10 0.0355(10) 0.0207(8) 0.0245(9) 0.0029(7) -0.0029(7) -0.0013(8)
C11 0.0252(8) 0.0182(8) 0.0235(8) 0.0005(7) -0.0026(7) 0.0018(7)
O12 0.0218(6) 0.0176(5) 0.0187(5) -0.0001(4) -0.0053(5) 0.0001(5)
O13 0.0258(6) 0.0143(5) 0.0239(6) -0.0003(5) -0.0025(5) 0.0029(5)
C14 0.0200(7) 0.0161(7) 0.0195(7) -0.0002(6) -0.0017(6) -0.0024(7)
C15 0.0188(7) 0.0137(7) 0.0224(8) -0.0019(6) -0.0019(6) -0.0031(6)
O16 0.0217(6) 0.0223(6) 0.0270(6) -0.0001(5) -0.0005(5) 0.0030(5)
O17 0.0308(6) 0.0268(6) 0.0195(6) -0.0022(5) -0.0059(5) 0.0103(6)
C18 0.0349(10) 0.0296(9) 0.0196(8) -0.0014(7) -0.0090(7) 0.0073(8)
C19 0.0503(13) 0.0355(11) 0.0293(10) 0.0075(9) -0.0063(10) -0.0053(10)
C20 0.0427(12) 0.0441(13) 0.0352(11) 0.0021(10) -0.0193(9) -0.0065(10)
C21 0.0650(17) 0.0676(17) 0.0223(10) -0.0081(10) -0.0068(10) 0.0294(15)

loop_
_atom_type_symbol
_atom_type_description
_atom_type_scat_dispersion_real
_atom_type_scat_dispersion_imag
_atom_type_scat_source
C C 0.0181 0.0091 'International Tables Vol C Tables 4.2.6.8 and 6.1.1.4'
H H 0.0000 0.0000 'International Tables Vol C Tables 4.2.6.8 and 6.1.1.4'
N N 0.0311 0.0180 'International Tables Vol C Tables 4.2.6.8 and 6.1.1.4'
O O 0.0492 0.0322 'International Tables Vol C Tables 4.2.6.8 and 6.1.1.4'

loop_
_geom_angle_atom_site_label_1
_geom_angle_atom_site_label_2
_geom_angle_atom_site_label_3
_geom_angle
N2 C1 H1 109.2
N2 C1 C5 101.75(13)
N2 C1 C6 112.06(14)
C5 C1 H1 109.2
C6 C1 H1 109.2
C6 C1 C5 115.06(13)
C1 N2 H2 121.4(17)
C3 N2 C1 114.49(14)
C3 N2 H2 124.0(17)
N2 C3 C4 107.76(14)
O12 C3 N2 127.21(16)
O12 C3 C4 124.98(14)
C3 C4 H4 108.9
C3 C4 C5 103.46(13)
C5 C4 H4 108.9
O13 C4 C3 113.68(14)
O13 C4 H4 108.9
O13 C4 C5 112.91(13)
C1 C5 H5 109.0
C4 C5 C1 103.09(12)
C4 C5 H5 109.0
C14 C5 C1 115.20(13)
C14 C5 C4 111.23(13)
C14 C5 H5 109.0
C7 C6 C1 120.19(16)
C11 C6 C1 120.20(15)
C11 C6 C7 119.59(16)
C6 C7 H7 120.0
C8 C7 C6 120.04(17)
C8 C7 H7 120.0
C7 C8 H8 119.8
C9 C8 C7 120.41(17)
C9 C8 H8 119.8
C8 C9 H9 120.2
C8 C9 C10 119.69(17)
C10 C9 H9 120.2
C9 C10 H10 119.8
C9 C10 C11 120.31(18)
C11 C10 H10 119.8
C6 C11 C10 119.95(17)
C6 C11 H11 120.0
C10 C11 H11 120.0
C4 O13 H13 110(2)
C5 C14 H14A 108.8
C5 C14 H14B 108.8
H14A C14 H14B 107.7
C15 C14 C5 113.58(13)
C15 C14 H14A 108.8
C15 C14 H14B 108.8
O16 C15 C14 124.08(16)
O16 C15 O17 124.72(16)
O17 C15 C14 111.19(14)
C15 O17 C18 120.53(14)
O17 C18 C19 109.68(16)
O17 C18 C20 111.15(17)
O17 C18 C21 102.23(15)
C19 C18 C20 112.10(19)
C21 C18 C19 111.1(2)
C21 C18 C20 110.1(2)
C18 C19 H19A 109.5
C18 C19 H19B 109.5
C18 C19 H19C 109.5
H19A C19 H19B 109.5
H19A C19 H19C 109.5
H19B C19 H19C 109.5
C18 C20 H20A 109.5
C18 C20 H20B 109.5
C18 C20 H20C 109.5
H20A C20 H20B 109.5
H20A C20 H20C 109.5
H20B C20 H20C 109.5
C18 C21 H21A 109.5
C18 C21 H21B 109.5
C18 C21 H21C 109.5
H21A C21 H21B 109.5
H21A C21 H21C 109.5
H21B C21 H21C 109.5

loop_
_geom_bond_atom_site_label_1
_geom_bond_atom_site_label_2
_geom_bond_distance
C1 H1 1.0000
C1 N2 1.474(2)
C1 C5 1.553(2)
C1 C6 1.513(2)
N2 H2 0.81(3)
N2 C3 1.334(2)
C3 C4 1.527(2)
C3 O12 1.239(2)
C4 H4 1.0000
C4 C5 1.529(2)
C4 O13 1.403(2)
C5 H5 1.0000
C5 C14 1.527(2)
C6 C7 1.393(2)
C6 C11 1.390(3)
C7 H7 0.9500
C7 C8 1.390(2)
C8 H8 0.9500
C8 C9 1.382(3)
C9 H9 0.9500
C9 C10 1.388(3)
C10 H10 0.9500
C10 C11 1.392(2)
C11 H11 0.9500
O13 H13 0.87(3)
C14 H14A 0.9900
C14 H14B 0.9900
C14 C15 1.509(2)
C15 O16 1.205(2)
C15 O17 1.339(2)
O17 C18 1.476(2)
C18 C19 1.519(3)
C18 C20 1.523(3)
C18 C21 1.519(3)
C19 H19A 0.9800
C19 H19B 0.9800
C19 H19C 0.9800
C20 H20A 0.9800
C20 H20B 0.9800
C20 H20C 0.9800
C21 H21A 0.9800
C21 H21B 0.9800
C21 H21C 0.9800

loop_
_geom_hbond_atom_site_label_D
_geom_hbond_atom_site_label_H
_geom_hbond_atom_site_label_A
_geom_hbond_distance_DH
_geom_hbond_distance_HA
_geom_hbond_distance_DA
_geom_hbond_angle_DHA
_geom_hbond_site_symmetry_A
N2 H2 O12 0.81(3) 2.25(3) 3.0470(18) 169(2) 4_856
O13 H13 O12 0.87(3) 1.88(3) 2.7555(17) 174(3) 4_846

loop_
_geom_torsion_atom_site_label_1
_geom_torsion_atom_site_label_2
_geom_torsion_atom_site_label_3
_geom_torsion_atom_site_label_4
_geom_torsion
C1 N2 C3 C4 -1.10(18)
C1 N2 C3 O12 -178.53(15)
C1 C5 C14 C15 67.74(18)
C1 C6 C7 C8 -177.89(15)
C1 C6 C11 C10 178.20(16)
N2 C1 C5 C4 28.34(15)
N2 C1 C5 C14 149.70(13)
N2 C1 C6 C7 -131.40(16)
N2 C1 C6 C11 50.4(2)
N2 C3 C4 C5 19.83(17)
N2 C3 C4 O13 142.65(14)
C3 C4 C5 C1 -29.41(15)
C3 C4 C5 C14 -153.43(13)
C4 C5 C14 C15 -175.42(13)
C5 C1 N2 C3 -17.68(17)
C5 C1 C6 C7 113.00(17)
C5 C1 C6 C11 -65.2(2)
C5 C14 C15 O16 -94.7(2)
C5 C14 C15 O17 84.51(17)
C6 C1 N2 C3 -141.12(15)
C6 C1 C5 C4 149.72(14)
C6 C1 C5 C14 -88.92(17)
C6 C7 C8 C9 0.1(3)
C7 C6 C11 C10 0.0(3)
C7 C8 C9 C10 -0.9(3)
C8 C9 C10 C11 1.2(3)
C9 C10 C11 C6 -0.8(3)
C11 C6 C7 C8 0.3(2)
O12 C3 C4 C5 -162.67(15)
O12 C3 C4 O13 -39.9(2)
O13 C4 C5 C1 -152.74(13)
O13 C4 C5 C14 83.24(17)
C14 C15 O17 C18 -177.59(15)
C15 O17 C18 C19 64.6(2)
C15 O17 C18 C20 -60.0(2)
C15 O17 C18 C21 -177.44(19)
O16 C15 O17 C18 1.6(3)
